data_7131153
loop_
_publ_author_name
'Chen, Yi-Hua'
'Yang, Jing'
'Lu, Zi-Han'
'Zhao, Ke-Hua'
'Xie, Qi-Ying'
'Yan, Sheng-Jiao'

_publ_section_title
;
 Synthesis of benzo[<i>b</i>][1,5]diazocin-6(5<i>H</i>)-one derivatives
 <i>via</i> the Cu-catalysed oxidative cyclization of
 2-aryl-1<i>H</i>-indoles with 1,1-enediamines.
;
_journal_issue 9
_journal_name_full 'Chemical communications (Cambridge, England)'
_journal_page_first 1217
_journal_page_last 1220
_journal_paper_doi 10.1039/d2cc06388c
_journal_volume 59
_journal_year 2023
_chemical_formula_moiety 'C32 H28 N4 O5'
_chemical_formula_sum 'C32 H28 N4 O5'
_chemical_formula_weight 548.58
_space_group_crystal_system orthorhombic
_space_group_IT_number 19
_space_group_name_Hall 'P 2ac 2ab'
_space_group_name_H-M_alt 'P 21 21 21'
_atom_sites_solution_hydrogens geom
_audit_creation_date 2022-05-09
_audit_creation_method
;
Olex2 1.5
(compiled 2021.12.09 svn.r5202d8cf for OlexSys, GUI svn.r6439)
;
_audit_update_record
;
2022-10-17 deposited with the CCDC.	2023-01-02 downloaded from the CCDC.
;
_cell_angle_alpha 90
_cell_angle_beta 90
_cell_angle_gamma 90
_cell_formula_units_Z 4
_cell_length_a 7.8871(7)
_cell_length_b 10.9414(9)
_cell_length_c 30.867(3)
_cell_measurement_reflns_used 9736
_cell_measurement_temperature 150(2)
_cell_measurement_theta_max 28.12
_cell_measurement_theta_min 2.64
_cell_volume 2663.7(4)
_computing_molecular_graphics 'Olex2 1.5 (Dolomanov et al., 2009)'
_computing_publication_material 'Olex2 1.5 (Dolomanov et al., 2009)'
_computing_structure_refinement 'SHELXL 2018/3 (Sheldrick, 2015)'
_computing_structure_solution 'SHELXT 2014/5 (Sheldrick, 2014)'
_diffrn_ambient_temperature 150.00
_diffrn_measured_fraction_theta_full 1.000
_diffrn_measured_fraction_theta_max 0.998
_diffrn_measurement_device_type 'Bruker APEX-II CCD'
_diffrn_measurement_method '\f and \w scans'
_diffrn_radiation_type MoK\a
_diffrn_radiation_wavelength 0.71073
_diffrn_reflns_av_R_equivalents 0.0787
_diffrn_reflns_av_unetI/netI 0.0766
_diffrn_reflns_Laue_measured_fraction_full 1.000
_diffrn_reflns_Laue_measured_fraction_max 0.998
_diffrn_reflns_limit_h_max 10
_diffrn_reflns_limit_h_min -9
_diffrn_reflns_limit_k_max 12
_diffrn_reflns_limit_k_min -14
_diffrn_reflns_limit_l_max 41
_diffrn_reflns_limit_l_min -36
_diffrn_reflns_number 21745
_diffrn_reflns_point_group_measured_fraction_full 1.000
_diffrn_reflns_point_group_measured_fraction_max 0.995
_diffrn_reflns_theta_full 25.242
_diffrn_reflns_theta_max 28.363
_diffrn_reflns_theta_min 1.975
_diffrn_source_current 1.4
_diffrn_source_power 0.07
_diffrn_source_voltage 50.0
_diffrn_standards_number 0
_exptl_absorpt_coefficient_mu 0.094
_exptl_absorpt_correction_T_max 0.7457
_exptl_absorpt_correction_T_min 0.6488
_exptl_absorpt_correction_type none
_exptl_absorpt_process_details
;
SADABS-2016/2 (Bruker,2016/2) was used for absorption correction.
wR2(int) was 0.1691 before and 0.1078 after correction.
The Ratio of minimum to maximum transmission is 0.8701.
The \l/2 correction factor is Not present.
;
_exptl_crystal_colour colourless
_exptl_crystal_colour_primary colourless
_exptl_crystal_density_diffrn 1.368
_exptl_crystal_description SLICE
_exptl_crystal_F_000 1152
_exptl_crystal_size_max 0.24
_exptl_crystal_size_mid 0.22
_exptl_crystal_size_min 0.1
_refine_diff_density_max 0.220
_refine_diff_density_min -0.296
_refine_diff_density_rms 0.055
_refine_ls_abs_structure_details
;
 Flack x determined using 1763 quotients [(I+)-(I-)]/[(I+)+(I-)]
 (Parsons, Flack and Wagner, Acta Cryst. B69 (2013) 249-259).
;
_refine_ls_abs_structure_Flack 0.4(8)
_refine_ls_extinction_method none
_refine_ls_goodness_of_fit_ref 1.024
_refine_ls_hydrogen_treatment constr
_refine_ls_matrix_type full
_refine_ls_number_parameters 372
_refine_ls_number_reflns 6628
_refine_ls_number_restraints 0
_refine_ls_restrained_S_all 1.024
_refine_ls_R_factor_all 0.0703
_refine_ls_R_factor_gt 0.0461
_refine_ls_shift/su_max 0.000
_refine_ls_shift/su_mean 0.000
_refine_ls_structure_factor_coef Fsqd
_refine_ls_weighting_details 'w=1/[\s^2^(Fo^2^)+(0.0501P)^2^] where P=(Fo^2^+2Fc^2^)/3'
_refine_ls_weighting_scheme calc
_refine_ls_wR_factor_gt 0.1034
_refine_ls_wR_factor_ref 0.1169
_reflns_Friedel_coverage 0.756
_reflns_Friedel_fraction_full 1.000
_reflns_Friedel_fraction_max 0.991
_reflns_number_gt 5083
_reflns_number_total 6628
_reflns_threshold_expression 'I > 2\s(I)'
_cod_data_source_file d2cc06388c2.cif
_cod_data_source_block 1
_cod_depositor_comments 'Adding full bibliography for 7131153.cif.'
_cod_database_code 7131153
_shelx_shelxl_version_number 2018/3
_shelx_space_group_comment
;
The symmetry employed for this shelxl refinement is uniquely defined
by the following loop, which should always be used as a source of
symmetry information in preference to the above space-group names.
They are only intended as comments.
;
_shelx_estimated_absorpt_t_max 0.991
_shelx_estimated_absorpt_t_min 0.978
_olex2_refinement_description
;
1. Fixed Uiso
 At 1.2 times of:
  All C(H) groups, All C(H,H) groups, All N(H) groups
 At 1.5 times of:
  All C(H,H,H) groups
2.a Secondary CH2 refined with riding coordinates:
 C17(H17A,H17B), C25(H25A,H25B)
2.b Aromatic/amide H refined with riding coordinates:
 N3(H3), C3(H3A), C4(H4), C5(H5), C6(H6), C9(H9), C10(H10), C11(H11), C12(H12),
  C13(H13), C19(H19), C20(H20), C22(H22), C23(H23), C27(H27), C28(H28),
 C30(H30), C31(H31)
2.c Idealised Me refined as rotating group:
 C24(H24A,H24B,H24C), C32(H32A,H32B,H32C)
;
_olex2_submission_special_instructions 'No special instructions were received'

loop_
_space_group_symop_operation_xyz
'x, y, z'
'x+1/2, -y+1/2, -z'
'-x, y+1/2, -z+1/2'
'-x+1/2, -y, z+1/2'

loop_
_atom_site_label
_atom_site_type_symbol
_atom_site_fract_x
_atom_site_fract_y
_atom_site_fract_z
_atom_site_U_iso_or_equiv
_atom_site_adp_type
_atom_site_occupancy
_atom_site_site_symmetry_order
_atom_site_calc_flag
_atom_site_refinement_flags_posn
_atom_site_refinement_flags_adp
_atom_site_refinement_flags_occupancy
_atom_site_disorder_assembly
_atom_site_disorder_group
O1 O 0.3433(3) 0.15486(17) 0.62903(7) 0.0366(5) Uani 1 1 d . . . . .
O2 O 0.9789(2) 0.51070(18) 0.65195(7) 0.0329(5) Uani 1 1 d . . . . .
O3 O 0.7805(2) 0.63168(16) 0.62869(6) 0.0279(4) Uani 1 1 d . . . . .
O4 O 0.4807(3) 0.30695(16) 0.85516(5) 0.0279(4) Uani 1 1 d . . . . .
O5 O 0.2414(3) 0.98623(17) 0.50820(6) 0.0352(5) Uani 1 1 d . . . . .
N1 N 0.8043(3) 0.22810(19) 0.65922(7) 0.0258(5) Uani 1 1 d . . . . .
N2 N 0.4380(3) 0.34316(18) 0.64720(7) 0.0215(5) Uani 1 1 d . . . . .
N3 N 0.4724(3) 0.53828(19) 0.61827(7) 0.0232(5) Uani 1 1 d . . . . .
H3 H 0.517230 0.611323 0.621631 0.028 Uiso 1 1 calc R U . . .
N4 N 0.8271(3) 0.53178(19) 0.64433(7) 0.0229(5) Uani 1 1 d . . . . .
C1 C 0.7682(4) 0.2108(2) 0.61464(9) 0.0248(6) Uani 1 1 d . . . . .
C2 C 0.6038(4) 0.2151(2) 0.59741(8) 0.0246(6) Uani 1 1 d . . . . .
C3 C 0.5782(4) 0.1827(3) 0.55431(9) 0.0322(7) Uani 1 1 d . . . . .
H3A H 0.466464 0.181852 0.542841 0.039 Uiso 1 1 calc R U . . .
C4 C 0.7128(5) 0.1516(3) 0.52802(10) 0.0398(8) Uani 1 1 d . . . . .
H4 H 0.694305 0.133010 0.498330 0.048 Uiso 1 1 calc R U . . .
C5 C 0.8755(4) 0.1477(3) 0.54514(10) 0.0372(7) Uani 1 1 d . . . . .
H5 H 0.968245 0.125925 0.527076 0.045 Uiso 1 1 calc R U . . .
C6 C 0.9036(4) 0.1752(2) 0.58810(10) 0.0316(6) Uani 1 1 d . . . . .
H6 H 1.014928 0.170049 0.599738 0.038 Uiso 1 1 calc R U . . .
C7 C 0.7811(3) 0.3324(2) 0.67732(8) 0.0221(5) Uani 1 1 d . . . . .
C8 C 0.8310(3) 0.3490(2) 0.72322(8) 0.0232(5) Uani 1 1 d . . . . .
C9 C 0.9237(4) 0.2581(3) 0.74436(9) 0.0276(6) Uani 1 1 d . . . . .
H9 H 0.955696 0.185971 0.729276 0.033 Uiso 1 1 calc R U . . .
C10 C 0.9689(4) 0.2733(3) 0.78727(9) 0.0360(7) Uani 1 1 d . . . . .
H10 H 1.032449 0.211529 0.801565 0.043 Uiso 1 1 calc R U . . .
C11 C 0.9224(4) 0.3776(3) 0.80958(9) 0.0365(7) Uani 1 1 d . . . . .
H11 H 0.953978 0.387176 0.839090 0.044 Uiso 1 1 calc R U . . .
C12 C 0.8303(4) 0.4678(3) 0.78911(9) 0.0341(7) Uani 1 1 d . . . . .
H12 H 0.798093 0.539480 0.804433 0.041 Uiso 1 1 calc R U . . .
C13 C 0.7849(4) 0.4533(3) 0.74607(9) 0.0276(6) Uani 1 1 d . . . . .
H13 H 0.721529 0.515512 0.731976 0.033 Uiso 1 1 calc R U . . .
C14 C 0.7095(3) 0.4394(2) 0.65358(8) 0.0210(5) Uani 1 1 d . . . . .
C15 C 0.5456(3) 0.4446(2) 0.63866(7) 0.0199(5) Uani 1 1 d . . . . .
C16 C 0.4519(4) 0.2339(2) 0.62560(8) 0.0252(6) Uani 1 1 d . . . . .
C17 C 0.2979(4) 0.3626(2) 0.67866(8) 0.0256(6) Uani 1 1 d . . . . .
H17A H 0.207396 0.301929 0.672995 0.031 Uiso 1 1 calc R U . . .
H17B H 0.249126 0.444947 0.674037 0.031 Uiso 1 1 calc R U . . .
C18 C 0.3539(3) 0.3514(2) 0.72528(8) 0.0217(5) Uani 1 1 d . . . . .
C19 C 0.4371(4) 0.2472(2) 0.74056(8) 0.0253(6) Uani 1 1 d . . . . .
H19 H 0.465927 0.183526 0.720964 0.030 Uiso 1 1 calc R U . . .
C20 C 0.4778(4) 0.2360(2) 0.78378(8) 0.0250(6) Uani 1 1 d . . . . .
H20 H 0.534120 0.164587 0.793792 0.030 Uiso 1 1 calc R U . . .
C21 C 0.4368(3) 0.3287(2) 0.81288(8) 0.0231(5) Uani 1 1 d . . . . .
C22 C 0.3560(4) 0.4332(2) 0.79822(9) 0.0262(6) Uani 1 1 d . . . . .
H22 H 0.328315 0.497232 0.817764 0.031 Uiso 1 1 calc R U . . .
C23 C 0.3161(4) 0.4430(2) 0.75460(9) 0.0263(6) Uani 1 1 d . . . . .
H23 H 0.261189 0.514851 0.744552 0.032 Uiso 1 1 calc R U . . .
C24 C 0.4139(5) 0.3878(3) 0.88745(9) 0.0370(7) Uani 1 1 d . . . . .
H24A H 0.290724 0.394437 0.883928 0.055 Uiso 1 1 calc R U . . .
H24B H 0.465505 0.468726 0.884186 0.055 Uiso 1 1 calc R U . . .
H24C H 0.439650 0.355463 0.916318 0.055 Uiso 1 1 calc R U . . .
C25 C 0.3214(4) 0.5272(2) 0.59049(9) 0.0289(6) Uani 1 1 d . . . . .
H25A H 0.220797 0.508123 0.608441 0.035 Uiso 1 1 calc R U . . .
H25B H 0.337502 0.460047 0.569413 0.035 Uiso 1 1 calc R U . . .
C26 C 0.2941(4) 0.6467(2) 0.56667(8) 0.0247(6) Uani 1 1 d . . . . .
C27 C 0.1996(4) 0.7398(3) 0.58537(9) 0.0320(6) Uani 1 1 d . . . . .
H27 H 0.144783 0.726191 0.612354 0.038 Uiso 1 1 calc R U . . .
C28 C 0.1842(4) 0.8519(3) 0.56520(9) 0.0333(7) Uani 1 1 d . . . . .
H28 H 0.120911 0.915450 0.578530 0.040 Uiso 1 1 calc R U . . .
C29 C 0.2617(4) 0.8714(2) 0.52534(9) 0.0268(6) Uani 1 1 d . . . . .
C30 C 0.3526(4) 0.7791(2) 0.50588(9) 0.0304(6) Uani 1 1 d . . . . .
H30 H 0.404560 0.791915 0.478488 0.036 Uiso 1 1 calc R U . . .
C31 C 0.3678(4) 0.6670(2) 0.52666(9) 0.0300(6) Uani 1 1 d . . . . .
H31 H 0.429875 0.603163 0.513132 0.036 Uiso 1 1 calc R U . . .
C32 C 0.3192(5) 1.0088(3) 0.46730(10) 0.0433(8) Uani 1 1 d . . . . .
H32A H 0.270471 0.953879 0.445514 0.065 Uiso 1 1 calc R U . . .
H32B H 0.441431 0.994151 0.469514 0.065 Uiso 1 1 calc R U . . .
H32C H 0.299003 1.093797 0.458745 0.065 Uiso 1 1 calc R U . . .

loop_
_atom_site_aniso_label
_atom_site_aniso_U_11
_atom_site_aniso_U_22
_atom_site_aniso_U_33
_atom_site_aniso_U_23
_atom_site_aniso_U_13
_atom_site_aniso_U_12
O1 0.0347(13) 0.0291(10) 0.0460(12) -0.0036(9) 0.0053(10) -0.0088(9)
O2 0.0172(10) 0.0335(10) 0.0479(11) 0.0080(9) -0.0018(9) 0.0024(8)
O3 0.0273(11) 0.0195(8) 0.0369(11) 0.0046(8) -0.0037(9) 0.0012(8)
O4 0.0360(12) 0.0236(9) 0.0241(9) -0.0011(8) -0.0023(9) 0.0006(8)
O5 0.0470(14) 0.0257(10) 0.0331(11) 0.0074(9) -0.0034(10) 0.0054(9)
N1 0.0242(12) 0.0230(10) 0.0302(11) 0.0026(9) -0.0011(10) 0.0025(9)
N2 0.0197(11) 0.0207(10) 0.0241(10) 0.0005(9) 0.0025(9) -0.0007(8)
N3 0.0224(12) 0.0198(10) 0.0273(11) 0.0026(9) -0.0048(9) 0.0006(9)
N4 0.0204(12) 0.0230(10) 0.0255(11) 0.0018(9) -0.0003(9) 0.0024(9)
C1 0.0299(16) 0.0172(12) 0.0271(13) 0.0018(11) 0.0019(12) 0.0020(11)
C2 0.0284(15) 0.0183(11) 0.0270(13) 0.0003(11) 0.0013(11) -0.0010(11)
C3 0.0396(19) 0.0275(13) 0.0295(13) -0.0021(12) -0.0018(13) -0.0016(13)
C4 0.050(2) 0.0396(17) 0.0298(15) -0.0078(13) 0.0060(15) 0.0021(16)
C5 0.0392(19) 0.0331(15) 0.0392(17) -0.0037(14) 0.0134(14) 0.0017(14)
C6 0.0307(16) 0.0232(12) 0.0409(15) -0.0005(13) 0.0029(13) 0.0018(12)
C7 0.0187(13) 0.0202(12) 0.0274(13) 0.0035(10) 0.0017(10) 0.0007(10)
C8 0.0192(14) 0.0253(13) 0.0252(12) 0.0045(11) 0.0001(10) -0.0017(11)
C9 0.0234(15) 0.0266(13) 0.0329(14) 0.0081(11) -0.0021(12) -0.0007(11)
C10 0.0309(17) 0.0412(16) 0.0359(15) 0.0159(13) -0.0081(14) -0.0038(14)
C11 0.0365(19) 0.0487(17) 0.0242(13) 0.0066(14) -0.0047(13) -0.0122(15)
C12 0.0312(17) 0.0412(17) 0.0299(15) -0.0024(13) 0.0034(13) -0.0071(14)
C13 0.0225(15) 0.0291(13) 0.0311(14) 0.0025(12) 0.0003(12) 0.0000(12)
C14 0.0201(14) 0.0176(11) 0.0252(12) -0.0002(10) -0.0004(11) 0.0029(10)
C15 0.0213(14) 0.0178(11) 0.0205(11) -0.0006(10) 0.0017(10) 0.0008(10)
C16 0.0265(15) 0.0212(12) 0.0279(13) 0.0022(11) -0.0014(12) -0.0018(11)
C17 0.0218(15) 0.0272(13) 0.0279(13) 0.0057(11) 0.0027(11) 0.0031(11)
C18 0.0174(13) 0.0212(12) 0.0266(12) 0.0040(10) 0.0018(10) -0.0001(10)
C19 0.0239(15) 0.0225(12) 0.0295(13) -0.0001(11) 0.0045(12) 0.0003(11)
C20 0.0242(14) 0.0196(12) 0.0312(13) 0.0019(11) 0.0020(12) 0.0013(11)
C21 0.0227(15) 0.0210(12) 0.0256(12) 0.0011(10) 0.0012(11) -0.0042(11)
C22 0.0286(16) 0.0203(12) 0.0297(14) -0.0019(11) 0.0040(12) 0.0013(11)
C23 0.0257(15) 0.0216(12) 0.0317(14) 0.0049(11) 0.0029(12) 0.0017(11)
C24 0.052(2) 0.0305(14) 0.0286(14) -0.0064(12) -0.0021(14) 0.0014(14)
C25 0.0240(15) 0.0296(13) 0.0330(14) 0.0054(12) -0.0060(12) -0.0007(12)
C26 0.0211(14) 0.0276(13) 0.0253(13) 0.0040(11) -0.0056(11) 0.0011(11)
C27 0.0338(17) 0.0384(15) 0.0238(13) 0.0053(12) 0.0026(12) 0.0050(13)
C28 0.0378(18) 0.0322(15) 0.0300(14) -0.0011(12) 0.0043(13) 0.0115(14)
C29 0.0318(16) 0.0240(12) 0.0247(13) 0.0053(11) -0.0058(11) 0.0021(11)
C30 0.0357(17) 0.0292(14) 0.0263(13) 0.0026(12) 0.0052(12) 0.0004(13)
C31 0.0307(16) 0.0284(13) 0.0308(14) 0.0014(12) 0.0045(12) 0.0058(12)
C32 0.065(2) 0.0323(15) 0.0324(15) 0.0099(13) -0.0018(16) -0.0009(16)

loop_
_atom_type_symbol
_atom_type_description
_atom_type_scat_dispersion_real
_atom_type_scat_dispersion_imag
_atom_type_scat_source
C C 0.0033 0.0016 'International Tables Vol C Tables 4.2.6.8 and 6.1.1.4'
H H 0.0000 0.0000 'International Tables Vol C Tables 4.2.6.8 and 6.1.1.4'
N N 0.0061 0.0033 'International Tables Vol C Tables 4.2.6.8 and 6.1.1.4'
O O 0.0106 0.0060 'International Tables Vol C Tables 4.2.6.8 and 6.1.1.4'

loop_
_geom_angle_atom_site_label_1
_geom_angle_atom_site_label_2
_geom_angle_atom_site_label_3
_geom_angle
_geom_angle_site_symmetry_1
_geom_angle_site_symmetry_3
_geom_angle_publ_flag
C21 O4 C24 117.5(2) . . ?
C29 O5 C32 116.7(2) . . ?
C7 N1 C1 120.9(2) . . ?
C15 N2 C17 116.9(2) . . ?
C16 N2 C15 122.8(2) . . ?
C16 N2 C17 120.1(2) . . ?
C15 N3 H3 117.9 . . ?
C15 N3 C25 124.2(2) . . ?
C25 N3 H3 117.9 . . ?
O2 N4 O3 121.3(2) . . ?
O2 N4 C14 117.7(2) . . ?
O3 N4 C14 121.0(2) . . ?
C2 C1 N1 123.3(2) . . ?
C6 C1 N1 116.8(3) . . ?
C6 C1 C2 119.5(2) . . ?
C1 C2 C16 121.7(2) . . ?
C3 C2 C1 119.2(3) . . ?
C3 C2 C16 118.4(3) . . ?
C2 C3 H3A 119.5 . . ?
C4 C3 C2 121.0(3) . . ?
C4 C3 H3A 119.5 . . ?
C3 C4 H4 120.2 . . ?
C3 C4 C5 119.7(3) . . ?
C5 C4 H4 120.2 . . ?
C4 C5 H5 119.7 . . ?
C6 C5 C4 120.6(3) . . ?
C6 C5 H5 119.7 . . ?
C1 C6 H6 120.0 . . ?
C5 C6 C1 120.0(3) . . ?
C5 C6 H6 120.0 . . ?
N1 C7 C8 119.2(2) . . ?
N1 C7 C14 122.5(2) . . ?
C8 C7 C14 118.3(2) . . ?
C9 C8 C7 119.9(2) . . ?
C13 C8 C7 121.1(2) . . ?
C13 C8 C9 119.0(2) . . ?
C8 C9 H9 120.1 . . ?
C10 C9 C8 119.8(3) . . ?
C10 C9 H9 120.1 . . ?
C9 C10 H10 119.7 . . ?
C9 C10 C11 120.6(3) . . ?
C11 C10 H10 119.7 . . ?
C10 C11 H11 119.9 . . ?
C12 C11 C10 120.2(3) . . ?
C12 C11 H11 119.9 . . ?
C11 C12 H12 120.2 . . ?
C11 C12 C13 119.6(3) . . ?
C13 C12 H12 120.2 . . ?
C8 C13 H13 119.5 . . ?
C12 C13 C8 120.9(3) . . ?
C12 C13 H13 119.5 . . ?
N4 C14 C7 114.6(2) . . ?
C15 C14 N4 121.6(2) . . ?
C15 C14 C7 123.6(2) . . ?
N3 C15 N2 115.4(2) . . ?
N3 C15 C14 126.7(2) . . ?
C14 C15 N2 117.8(2) . . ?
O1 C16 N2 121.2(3) . . ?
O1 C16 C2 121.0(2) . . ?
N2 C16 C2 117.8(2) . . ?
N2 C17 H17A 108.9 . . ?
N2 C17 H17B 108.9 . . ?
N2 C17 C18 113.2(2) . . ?
H17A C17 H17B 107.8 . . ?
C18 C17 H17A 108.9 . . ?
C18 C17 H17B 108.9 . . ?
C19 C18 C17 121.7(2) . . ?
C23 C18 C17 120.1(2) . . ?
C23 C18 C19 118.1(2) . . ?
C18 C19 H19 119.7 . . ?
C20 C19 C18 120.6(2) . . ?
C20 C19 H19 119.7 . . ?
C19 C20 H20 119.8 . . ?
C19 C20 C21 120.4(2) . . ?
C21 C20 H20 119.8 . . ?
O4 C21 C20 115.4(2) . . ?
O4 C21 C22 124.8(2) . . ?
C22 C21 C20 119.8(2) . . ?
C21 C22 H22 120.5 . . ?
C21 C22 C23 119.0(2) . . ?
C23 C22 H22 120.5 . . ?
C18 C23 C22 122.1(2) . . ?
C18 C23 H23 119.0 . . ?
C22 C23 H23 119.0 . . ?
O4 C24 H24A 109.5 . . ?
O4 C24 H24B 109.5 . . ?
O4 C24 H24C 109.5 . . ?
H24A C24 H24B 109.5 . . ?
H24A C24 H24C 109.5 . . ?
H24B C24 H24C 109.5 . . ?
N3 C25 H25A 109.9 . . ?
N3 C25 H25B 109.9 . . ?
N3 C25 C26 109.1(2) . . ?
H25A C25 H25B 108.3 . . ?
C26 C25 H25A 109.9 . . ?
C26 C25 H25B 109.9 . . ?
C27 C26 C25 120.5(2) . . ?
C31 C26 C25 120.8(2) . . ?
C31 C26 C27 118.6(2) . . ?
C26 C27 H27 119.6 . . ?
C28 C27 C26 120.8(3) . . ?
C28 C27 H27 119.6 . . ?
C27 C28 H28 120.1 . . ?
C27 C28 C29 119.8(3) . . ?
C29 C28 H28 120.1 . . ?
O5 C29 C28 115.5(2) . . ?
O5 C29 C30 124.4(2) . . ?
C30 C29 C28 120.1(2) . . ?
C29 C30 H30 120.3 . . ?
C29 C30 C31 119.4(2) . . ?
C31 C30 H30 120.3 . . ?
C26 C31 C30 121.2(3) . . ?
C26 C31 H31 119.4 . . ?
C30 C31 H31 119.4 . . ?
O5 C32 H32A 109.5 . . ?
O5 C32 H32B 109.5 . . ?
O5 C32 H32C 109.5 . . ?
H32A C32 H32B 109.5 . . ?
H32A C32 H32C 109.5 . . ?
H32B C32 H32C 109.5 . . ?

loop_
_geom_bond_atom_site_label_1
_geom_bond_atom_site_label_2
_geom_bond_distance
_geom_bond_site_symmetry_2
_geom_bond_publ_flag
O1 C16 1.222(3) . ?
O2 N4 1.242(3) . ?
O3 N4 1.250(3) . ?
O4 C21 1.371(3) . ?
O4 C24 1.433(3) . ?
O5 C29 1.372(3) . ?
O5 C32 1.425(4) . ?
N1 C1 1.418(3) . ?
N1 C7 1.284(3) . ?
N2 C15 1.422(3) . ?
N2 C16 1.374(3) . ?
N2 C17 1.487(3) . ?
N3 H3 0.8800 . ?
N3 C15 1.334(3) . ?
N3 C25 1.473(3) . ?
N4 C14 1.401(3) . ?
C1 C2 1.403(4) . ?
C1 C6 1.401(4) . ?
C2 C3 1.392(4) . ?
C2 C16 1.494(4) . ?
C3 H3A 0.9500 . ?
C3 C4 1.379(4) . ?
C4 H4 0.9500 . ?
C4 C5 1.389(5) . ?
C5 H5 0.9500 . ?
C5 C6 1.378(4) . ?
C6 H6 0.9500 . ?
C7 C8 1.482(4) . ?
C7 C14 1.492(3) . ?
C8 C9 1.397(4) . ?
C8 C13 1.390(4) . ?
C9 H9 0.9500 . ?
C9 C10 1.382(4) . ?
C10 H10 0.9500 . ?
C10 C11 1.383(5) . ?
C11 H11 0.9500 . ?
C11 C12 1.379(4) . ?
C12 H12 0.9500 . ?
C12 C13 1.385(4) . ?
C13 H13 0.9500 . ?
C14 C15 1.373(4) . ?
C17 H17A 0.9900 . ?
C17 H17B 0.9900 . ?
C17 C18 1.510(4) . ?
C18 C19 1.398(4) . ?
C18 C23 1.383(4) . ?
C19 H19 0.9500 . ?
C19 C20 1.378(4) . ?
C20 H20 0.9500 . ?
C20 C21 1.393(4) . ?
C21 C22 1.385(4) . ?
C22 H22 0.9500 . ?
C22 C23 1.387(4) . ?
C23 H23 0.9500 . ?
C24 H24A 0.9800 . ?
C24 H24B 0.9800 . ?
C24 H24C 0.9800 . ?
C25 H25A 0.9900 . ?
C25 H25B 0.9900 . ?
C25 C26 1.515(4) . ?
C26 C27 1.388(4) . ?
C26 C31 1.383(4) . ?
C27 H27 0.9500 . ?
C27 C28 1.381(4) . ?
C28 H28 0.9500 . ?
C28 C29 1.391(4) . ?
C29 C30 1.377(4) . ?
C30 H30 0.9500 . ?
C30 C31 1.389(4) . ?
C31 H31 0.9500 . ?
C32 H32A 0.9800 . ?
C32 H32B 0.9800 . ?
C32 H32C 0.9800 . ?

loop_
_geom_torsion_atom_site_label_1
_geom_torsion_atom_site_label_2
_geom_torsion_atom_site_label_3
_geom_torsion_atom_site_label_4
_geom_torsion
_geom_torsion_site_symmetry_1
_geom_torsion_site_symmetry_2
_geom_torsion_site_symmetry_3
_geom_torsion_site_symmetry_4
_geom_torsion_publ_flag
O2 N4 C14 C7 8.0(3) . . . . ?
O2 N4 C14 C15 -167.1(2) . . . . ?
O3 N4 C14 C7 -172.4(2) . . . . ?
O3 N4 C14 C15 12.5(4) . . . . ?
O4 C21 C22 C23 -179.0(3) . . . . ?
O5 C29 C30 C31 178.6(3) . . . . ?
N1 C1 C2 C3 -172.4(2) . . . . ?
N1 C1 C2 C16 -2.5(4) . . . . ?
N1 C1 C6 C5 175.1(2) . . . . ?
N1 C7 C8 C9 9.1(4) . . . . ?
N1 C7 C8 C13 -170.0(3) . . . . ?
N1 C7 C14 N4 -107.8(3) . . . . ?
N1 C7 C14 C15 67.2(4) . . . . ?
N2 C17 C18 C19 -54.7(3) . . . . ?
N2 C17 C18 C23 128.4(3) . . . . ?
N3 C25 C26 C27 -87.6(3) . . . . ?
N3 C25 C26 C31 89.9(3) . . . . ?
N4 C14 C15 N2 176.0(2) . . . . ?
N4 C14 C15 N3 -7.2(4) . . . . ?
C1 N1 C7 C8 -176.0(2) . . . . ?
C1 N1 C7 C14 2.4(4) . . . . ?
C1 C2 C3 C4 -2.9(4) . . . . ?
C1 C2 C16 O1 -116.1(3) . . . . ?
C1 C2 C16 N2 64.4(3) . . . . ?
C2 C1 C6 C5 1.6(4) . . . . ?
C2 C3 C4 C5 2.7(4) . . . . ?
C3 C2 C16 O1 53.8(4) . . . . ?
C3 C2 C16 N2 -125.6(3) . . . . ?
C3 C4 C5 C6 -0.3(4) . . . . ?
C4 C5 C6 C1 -1.8(4) . . . . ?
C6 C1 C2 C3 0.7(4) . . . . ?
C6 C1 C2 C16 170.6(2) . . . . ?
C7 N1 C1 C2 -67.1(4) . . . . ?
C7 N1 C1 C6 119.6(3) . . . . ?
C7 C8 C9 C10 -179.4(3) . . . . ?
C7 C8 C13 C12 179.3(3) . . . . ?
C7 C14 C15 N2 1.3(4) . . . . ?
C7 C14 C15 N3 178.1(2) . . . . ?
C8 C7 C14 N4 70.6(3) . . . . ?
C8 C7 C14 C15 -114.4(3) . . . . ?
C8 C9 C10 C11 0.3(4) . . . . ?
C9 C8 C13 C12 0.2(4) . . . . ?
C9 C10 C11 C12 -0.1(5) . . . . ?
C10 C11 C12 C13 -0.1(5) . . . . ?
C11 C12 C13 C8 0.0(4) . . . . ?
C13 C8 C9 C10 -0.4(4) . . . . ?
C14 C7 C8 C9 -169.4(2) . . . . ?
C14 C7 C8 C13 11.6(4) . . . . ?
C15 N2 C16 O1 -169.2(2) . . . . ?
C15 N2 C16 C2 10.2(4) . . . . ?
C15 N2 C17 C18 -82.1(3) . . . . ?
C15 N3 C25 C26 -169.8(2) . . . . ?
C16 N2 C15 N3 108.6(3) . . . . ?
C16 N2 C15 C14 -74.2(3) . . . . ?
C16 N2 C17 C18 102.5(3) . . . . ?
C16 C2 C3 C4 -173.1(3) . . . . ?
C17 N2 C15 N3 -66.7(3) . . . . ?
C17 N2 C15 C14 110.4(3) . . . . ?
C17 N2 C16 O1 5.9(4) . . . . ?
C17 N2 C16 C2 -174.6(2) . . . . ?
C17 C18 C19 C20 -176.0(3) . . . . ?
C17 C18 C23 C22 176.0(3) . . . . ?
C18 C19 C20 C21 -0.2(4) . . . . ?
C19 C18 C23 C22 -1.0(4) . . . . ?
C19 C20 C21 O4 179.0(2) . . . . ?
C19 C20 C21 C22 -0.5(4) . . . . ?
C20 C21 C22 C23 0.5(4) . . . . ?
C21 C22 C23 C18 0.3(4) . . . . ?
C23 C18 C19 C20 0.9(4) . . . . ?
C24 O4 C21 C20 -168.5(3) . . . . ?
C24 O4 C21 C22 10.9(4) . . . . ?
C25 N3 C15 N2 -24.5(3) . . . . ?
C25 N3 C15 C14 158.6(3) . . . . ?
C25 C26 C27 C28 175.4(3) . . . . ?
C25 C26 C31 C30 -175.7(3) . . . . ?
C26 C27 C28 C29 1.1(5) . . . . ?
C27 C26 C31 C30 1.9(4) . . . . ?
C27 C28 C29 O5 -179.0(3) . . . . ?
C27 C28 C29 C30 0.4(5) . . . . ?
C28 C29 C30 C31 -0.7(4) . . . . ?
C29 C30 C31 C26 -0.4(4) . . . . ?
C31 C26 C27 C28 -2.2(4) . . . . ?
C32 O5 C29 C28 -179.8(3) . . . . ?
C32 O5 C29 C30 0.8(4) . . . . ?
